data_7131067
loop_
_publ_author_name
'Barnes, Thomas J.'
'Payne, Jack'
'Pike, Sebastian D.'

_publ_section_title
;
 Synthesis of a nanoscale Cu(II)<sub>31</sub>-oxo-carboxylate cluster, and
 effect of Cu-oxo cluster size on visible-light absorption.
;
_journal_issue 1
_journal_name_full 'Chemical communications (Cambridge, England)'
_journal_page_first 59
_journal_page_last 62
_journal_paper_doi 10.1039/d2cc05478g
_journal_volume 59
_journal_year 2022
_chemical_formula_moiety 'C49 H92 Cu6 O18'
_chemical_formula_sum 'C49 H92 Cu6 O18'
_chemical_formula_weight 1350.53
_chemical_melting_point ?
_chemical_name_systematic Cu6(OEt)6(O2CtBu)6.toluene
_space_group_IT_number 14
_space_group_name_Hall '-P 2ybc'
_space_group_name_H-M_alt 'P 1 21/c 1'
_symmetry_cell_setting monoclinic
_symmetry_space_group_name_Hall '-P 2ybc'
_symmetry_space_group_name_H-M 'P 1 21/c 1'
_atom_sites_solution_hydrogens difmap
_atom_sites_solution_primary other
_audit_creation_date 2022-08-11
_audit_creation_method CRYSTALS_ver_14.61_build_6999
_audit_update_record
;
2022-10-06 deposited with the CCDC.	2022-11-24 downloaded from the CCDC.
;
_cell_angle_alpha 90
_cell_angle_beta 102.2096(8)
_cell_angle_gamma 90
_cell_formula_units_Z 4
_cell_length_a 14.57980(10)
_cell_length_b 15.13330(10)
_cell_length_c 28.5685(2)
_cell_measurement_reflns_used 77068
_cell_measurement_temperature 100
_cell_measurement_theta_max 79
_cell_measurement_theta_min 3
_cell_volume 6160.79(8)
_computing_cell_refinement
; 
 CrysAlisPro (Rigaku Oxford Diffraction, 2017) 
;
_computing_data_collection 'SuperNova, (Oxford Diffraction, 2010)'
_computing_data_reduction
; 
 CrysAlisPro (Rigaku Oxford Diffraction, 2017) 
;
_computing_molecular_graphics 'CAMERON (Watkin et al., 1996)'
_computing_publication_material 'CRYSTALS (Betteridge et al., 2003)'
_computing_structure_refinement 'CRYSTALS (Betteridge et al., 2003)'
_computing_structure_solution 'Superflip (Palatinus & Chapuis, 2007)'
_diffrn_ambient_temperature 100
_diffrn_measured_fraction_theta_full 0.998
_diffrn_measured_fraction_theta_max 0.994
_diffrn_measurement_device Area
_diffrn_measurement_device_type 'Oxford Diffraction SuperNova'
_diffrn_measurement_method \w
_diffrn_radiation_monochromator 'focussing mirrors'
_diffrn_radiation_type 'Cu K\a'
_diffrn_radiation_wavelength 1.54184
_diffrn_reflns_av_R_equivalents 0.064
_diffrn_reflns_av_unetI/netI 0.065
_diffrn_reflns_limit_h_max 18
_diffrn_reflns_limit_h_min -18
_diffrn_reflns_limit_k_max 19
_diffrn_reflns_limit_k_min -17
_diffrn_reflns_limit_l_max 36
_diffrn_reflns_limit_l_min -36
_diffrn_reflns_number 147889
_diffrn_reflns_theta_full 78.394
_diffrn_reflns_theta_max 79.994
_diffrn_reflns_theta_min 3.101
_diffrn_standards_number 0
_exptl_absorpt_coefficient_mu 2.776
_exptl_absorpt_correction_T_max 0.87
_exptl_absorpt_correction_T_min 0.48
_exptl_absorpt_correction_type multi-scan
_exptl_absorpt_process_details
; 
 CrysAlisPro (Rigaku Oxford Diffraction, 2017) 
;
_exptl_crystal_colour blue
_exptl_crystal_density_diffrn 1.456
_exptl_crystal_density_meas ?
_exptl_crystal_density_method 'not measured'
_exptl_crystal_description block
_exptl_crystal_F_000 2816
_exptl_crystal_size_max 0.100
_exptl_crystal_size_mid 0.100
_exptl_crystal_size_min 0.050
_refine_diff_density_max 0.41
_refine_diff_density_min -0.63
_refine_ls_extinction_method None
_refine_ls_goodness_of_fit_ref 1.0086
_refine_ls_hydrogen_treatment noref
_refine_ls_matrix_type full
_refine_ls_number_parameters 658
_refine_ls_number_reflns 13310
_refine_ls_number_restraints 0
_refine_ls_R_factor_all 0.0341
_refine_ls_R_factor_gt 0.0310
_refine_ls_shift/su_max 0.0031235
_refine_ls_shift/su_mean 0.0000946
_refine_ls_structure_factor_coef Fsqd
_refine_ls_weighting_details
;
 Method= Modified Sheldrick 
 w=1/[\s^2^(F^2^) + ( 0.05P)^2^ + 7.28P] 
 ,where P=(max(Fo^2^,0) + 2Fc^2^)/3 
;
_refine_ls_weighting_scheme calc
_refine_ls_wR_factor_all 0.0911
_refine_ls_wR_factor_gt 0.0892
_refine_ls_wR_factor_ref 0.0911
_reflns_limit_h_max 18
_reflns_limit_h_min -18
_reflns_limit_k_max 19
_reflns_limit_k_min 0
_reflns_limit_l_max 36
_reflns_limit_l_min 0
_reflns_number_gt 12151
_reflns_number_total 13359
_reflns_threshold_expression I>2.0\s(I)
_oxford_diffrn_Wilson_B_factor 1.56
_oxford_diffrn_Wilson_scale 0.80
_oxford_refine_ls_r_factor_ref 0.0341
_oxford_refine_ls_scale 1.362(3)
_oxford_reflns_number_all 13310
_oxford_structure_analysis_title 'y\TJB30\TJB30b_auto.cif_od At 16: 6 on 23/ 6'
_cod_data_source_file d2cc05478g2.cif
_cod_data_source_block 'global_CCDC3'
_cod_depositor_comments
;
The following automatic conversions were performed:

data item '_chemical_melting_point' value 'not measured' was changed
to '?' -- the value is undefined or not given.

data item '_exptl_crystal_density_meas' value 'not measured' was
changed to '?' -- the value is perceived as not measured.

Automatic conversion script
Id: cif_fix_values 7556 2019-12-06 15:28:31Z antanas 

 Adding full bibliography for 7131064--7131069.cif.
;
_cod_original_sg_symbol_H-M 'P 21/c '
_cod_database_code 7131067
_oxford_refine_reflns_threshold_expression_ref I>-3.0\s(I)

loop_
_symmetry_equiv_pos_as_xyz
x,y,z
-x,-y,-z
x,-y+1/2,z+1/2
-x,y+1/2,-z+1/2

loop_
_atom_site_label
_atom_site_type_symbol
_atom_site_fract_x
_atom_site_fract_y
_atom_site_fract_z
_atom_site_U_iso_or_equiv
_atom_site_occupancy
_atom_site_adp_type
_atom_site_refinement_flags_posn
_atom_site_refinement_flags_adp
_atom_site_refinement_flags_occupancy
_atom_site_disorder_assembly
_atom_site_disorder_group
_atom_site_attached_hydrogens
C1 C 0.08526(13) 1.00051(12) 0.59981(7) 0.0176 1.0000 Uani . . . . . .
C2 C 0.00406(13) 1.06656(12) 0.59364(7) 0.0207 1.0000 Uani . . . . . .
C3 C 0.0287(2) 1.14108(16) 0.56239(10) 0.0423 1.0000 Uani . . . . . .
C4 C -0.08694(16) 1.02251(17) 0.56809(10) 0.0389 1.0000 Uani . . . . . .
C5 C -0.00626(17) 1.10289(17) 0.64205(8) 0.0345 1.0000 Uani . . . . . .
C6 C 0.30126(12) 1.00029(12) 0.55784(7) 0.0171 1.0000 Uani . . . . . .
C7 C 0.34555(13) 1.06524(12) 0.52837(7) 0.0191 1.0000 Uani . . . . . .
C8 C 0.36189(15) 1.02089(14) 0.48273(7) 0.0256 1.0000 Uani . . . . . .
C9 C 0.27645(17) 1.14215(14) 0.51554(9) 0.0328 1.0000 Uani . . . . . .
C10 C 0.43881(15) 1.09905(15) 0.55814(8) 0.0295 1.0000 Uani . . . . . .
C11 C 0.29213(12) 0.51373(12) 0.54913(7) 0.0169 1.0000 Uani . . . . . .
C12 C 0.31828(13) 0.45102(12) 0.51203(7) 0.0196 1.0000 Uani . . . . . .
C13 C 0.23543(16) 0.38771(14) 0.49677(8) 0.0292 1.0000 Uani . . . . . .
C14 C 0.33194(19) 0.50510(15) 0.46857(8) 0.0342 1.0000 Uani . . . . . .
C15 C 0.40648(16) 0.39878(16) 0.53320(8) 0.0325 1.0000 Uani . . . . . .
C16 C 0.09796(13) 0.50770(12) 0.60732(7) 0.0176 1.0000 Uani . . . . . .
C17 C 0.01383(13) 0.44669(12) 0.60638(7) 0.0202 1.0000 Uani . . . . . .
C18 C -0.06191(15) 0.50088(15) 0.62347(8) 0.0283 1.0000 Uani . . . . . .
C19 C -0.02241(15) 0.41582(14) 0.55455(8) 0.0280 1.0000 Uani . . . . . .
C20 C 0.04167(15) 0.36672(14) 0.63903(9) 0.0304 1.0000 Uani . . . . . .
C21 C 0.54752(13) 0.75480(12) 0.76957(6) 0.0165 1.0000 Uani . . . . . .
C22 C 0.65074(13) 0.76322(13) 0.79498(7) 0.0206 1.0000 Uani . . . . . .
C23 C 0.69757(16) 0.83521(19) 0.77087(9) 0.0390 1.0000 Uani . . . . . .
C24 C 0.65181(17) 0.7903(2) 0.84664(8) 0.0408 1.0000 Uani . . . . . .
C25 C 0.70231(17) 0.67599(18) 0.79401(11) 0.0437 1.0000 Uani . . . . . .
C26 C 0.33343(13) 0.74341(12) 0.81284(7) 0.0166 1.0000 Uani . . . . . .
C27 C 0.31229(13) 0.74227(12) 0.86307(7) 0.0178 1.0000 Uani . . . . . .
C28 C 0.22078(15) 0.79290(16) 0.86164(8) 0.0290 1.0000 Uani . . . . . .
C29 C 0.39390(15) 0.79017(14) 0.89605(7) 0.0253 1.0000 Uani . . . . . .
C30 C 0.30380(16) 0.64803(13) 0.88047(7) 0.0250 1.0000 Uani . . . . . .
C31 C 0.47374(13) 0.90367(13) 0.66011(7) 0.0215 1.0000 Uani . . . . . .
C32 C 0.52694(15) 0.98458(15) 0.68241(8) 0.0282 1.0000 Uani . . . . . .
C33 C 0.16590(13) 0.89039(13) 0.72483(7) 0.0213 1.0000 Uani . . . . . .
C34 C 0.16152(16) 0.97222(15) 0.75455(8) 0.0294 1.0000 Uani . . . . . .
C35 C 0.30546(15) 0.74971(12) 0.51541(8) 0.0225 1.0000 Uani . . . . . .
C36 C 0.40156(18) 0.74084(19) 0.54621(11) 0.0417 1.0000 Uani . . . . . .
C37 C 0.03056(13) 0.76547(12) 0.60505(7) 0.0187 1.0000 Uani . . . . . .
C38 C -0.05659(15) 0.76006(14) 0.56591(8) 0.0264 1.0000 Uani . . . . . .
C39 C 0.17872(13) 0.61613(13) 0.71679(7) 0.0226 1.0000 Uani . . . . . .
C40 C 0.16324(16) 0.54101(15) 0.74898(8) 0.0298 1.0000 Uani . . . . . .
C41 C 0.49671(13) 0.59892(13) 0.66147(7) 0.0203 1.0000 Uani . . . . . .
C42 C 0.55344(16) 0.52036(15) 0.68388(9) 0.0319 1.0000 Uani . . . . . .
C43 C 0.6965(2) 0.8004(2) 0.62130(10) 0.0475 1.0000 Uani . . . . . .
C44 C 0.7134(2) 0.7134(2) 0.63419(10) 0.0456 1.0000 Uani . . . . . .
C45 C 0.7941(2) 0.69043(16) 0.66783(10) 0.0388 1.0000 Uani . . . . . .
C46 C 0.85802(18) 0.75426(16) 0.68884(9) 0.0347 1.0000 Uani . . . . . .
C47 C 0.8401(2) 0.84140(16) 0.67465(10) 0.0397 1.0000 Uani . . . . . .
C48 C 0.7601(2) 0.86418(18) 0.64126(11) 0.0481 1.0000 Uani . . . . . .
C49 C 0.9430(2) 0.7292(3) 0.72609(12) 0.0563 1.0000 Uani . . . . . .
O1 O 0.14798(10) 1.00551(10) 0.63743(5) 0.0263 1.0000 Uani . . . . . .
O2 O 0.08469(10) 0.94665(9) 0.56637(5) 0.0227 1.0000 Uani . . . . . .
O3 O 0.31183(10) 1.01565(10) 0.60201(5) 0.0250 1.0000 Uani . . . . . .
O4 O 0.25500(10) 0.93672(9) 0.53614(5) 0.0231 1.0000 Uani . . . . . .
O5 O 0.33477(9) 0.50604(9) 0.59214(5) 0.0220 1.0000 Uani . . . . . .
O6 O 0.22708(10) 0.56806(8) 0.53377(5) 0.0204 1.0000 Uani . . . . . .
O7 O 0.17684(9) 0.48493(9) 0.63165(5) 0.0207 1.0000 Uani . . . . . .
O8 O 0.0813(1) 0.57851(9) 0.58375(5) 0.0231 1.0000 Uani . . . . . .
O9 O 0.50201(10) 0.82547(9) 0.75983(5) 0.0256 1.0000 Uani . . . . . .
O10 O 0.51459(10) 0.67863(9) 0.76060(5) 0.0238 1.0000 Uani . . . . . .
O11 O 0.34797(10) 0.67123(9) 0.79415(5) 0.0237 1.0000 Uani . . . . . .
O12 O 0.33526(11) 0.81792(9) 0.79383(5) 0.0248 1.0000 Uani . . . . . .
O13 O 0.38716(9) 0.89289(9) 0.67487(5) 0.0208 1.0000 Uani . . . . . .
O14 O 0.24797(9) 0.88812(9) 0.70542(5) 0.0214 1.0000 Uani . . . . . .
O15 O 0.23495(10) 0.75347(8) 0.54279(5) 0.0218 1.0000 Uani . . . . . .
O16 O 0.11375(9) 0.76190(8) 0.58655(5) 0.0194 1.0000 Uani . . . . . .
O17 O 0.26554(9) 0.60803(9) 0.70186(5) 0.0216 1.0000 Uani . . . . . .
O18 O 0.40899(9) 0.60545(9) 0.67533(5) 0.0207 1.0000 Uani . . . . . .
Cu1 Cu 0.174503(19) 0.855953(17) 0.560694(10) 0.0165 1.0000 Uani . . . . . .
Cu2 Cu 0.269586(19) 0.949596(19) 0.650786(9) 0.0180 1.0000 Uani . . . . . .
Cu3 Cu 0.370873(19) 0.848104(18) 0.734880(9) 0.0172 1.0000 Uani . . . . . .
Cu4 Cu 0.386065(19) 0.648010(18) 0.734629(9) 0.0175 1.0000 Uani . . . . . .
Cu5 Cu 0.291897(18) 0.552519(18) 0.646445(9) 0.0163 1.0000 Uani . . . . . .
Cu6 Cu 0.168719(18) 0.659053(17) 0.564704(10) 0.0158 1.0000 Uani . . . . . .
H51 H 0.1787 0.6740 0.7343 0.0264 1.0000 Uiso . . . . . .
H52 H 0.1273 0.6169 0.6884 0.0266 1.0000 Uiso . . . . . .
H63 H 0.1042 0.5485 0.7586 0.0439 1.0000 Uiso . . . . . .
H62 H 0.2141 0.5395 0.7767 0.0440 1.0000 Uiso . . . . . .
H61 H 0.1631 0.4840 0.7318 0.0436 1.0000 Uiso . . . . . .
H81 H 0.5338 0.6547 0.6701 0.0236 1.0000 Uiso . . . . . .
H82 H 0.4833 0.5928 0.6268 0.0245 1.0000 Uiso . . . . . .
H93 H 0.6123 0.5177 0.6730 0.0477 1.0000 Uiso . . . . . .
H92 H 0.5661 0.5258 0.7184 0.0480 1.0000 Uiso . . . . . .
H91 H 0.5193 0.4663 0.6752 0.0484 1.0000 Uiso . . . . . .
H131 H 0.1659 0.8367 0.7449 0.0250 1.0000 Uiso . . . . . .
H132 H 0.1104 0.8902 0.6990 0.0246 1.0000 Uiso . . . . . .
H143 H 0.1046 0.9719 0.7670 0.0442 1.0000 Uiso . . . . . .
H142 H 0.2155 0.9744 0.7806 0.0441 1.0000 Uiso . . . . . .
H141 H 0.1628 1.0256 0.7351 0.0441 1.0000 Uiso . . . . . .
H161 H 0.5140 0.8503 0.6686 0.0257 1.0000 Uiso . . . . . .
H162 H 0.4594 0.9096 0.6247 0.0258 1.0000 Uiso . . . . . .
H173 H 0.5855 0.9902 0.6719 0.0419 1.0000 Uiso . . . . . .
H172 H 0.5391 0.9791 0.7167 0.0418 1.0000 Uiso . . . . . .
H171 H 0.4885 1.0377 0.6735 0.0421 1.0000 Uiso . . . . . .
H201 H 0.0294 0.8219 0.6223 0.0222 1.0000 Uiso . . . . . .
H202 H 0.0305 0.7158 0.6271 0.0223 1.0000 Uiso . . . . . .
H211 H -0.1130 0.7613 0.5796 0.0393 1.0000 Uiso . . . . . .
H212 H -0.0596 0.8098 0.5435 0.0405 1.0000 Uiso . . . . . .
H213 H -0.0575 0.7055 0.5481 0.0401 1.0000 Uiso . . . . . .
H231 H 0.3041 0.8044 0.4966 0.0270 1.0000 Uiso . . . . . .
H232 H 0.2933 0.6986 0.4931 0.0269 1.0000 Uiso . . . . . .
H241 H 0.4504 0.7404 0.5276 0.0618 1.0000 Uiso . . . . . .
H242 H 0.4150 0.7899 0.5694 0.0618 1.0000 Uiso . . . . . .
H243 H 0.4071 0.6856 0.5654 0.0627 1.0000 Uiso . . . . . .
H293 H 0.3931 1.0611 0.4647 0.0392 1.0000 Uiso . . . . . .
H292 H 0.4022 0.9684 0.4906 0.0388 1.0000 Uiso . . . . . .
H291 H 0.3032 1.0021 0.4633 0.0386 1.0000 Uiso . . . . . .
H301 H 0.3027 1.1852 0.4967 0.0491 1.0000 Uiso . . . . . .
H302 H 0.2648 1.1706 0.5443 0.0484 1.0000 Uiso . . . . . .
H303 H 0.2163 1.1222 0.4969 0.0487 1.0000 Uiso . . . . . .
H313 H 0.4665 1.1410 0.5395 0.0443 1.0000 Uiso . . . . . .
H312 H 0.4295 1.1260 0.5874 0.0439 1.0000 Uiso . . . . . .
H311 H 0.4831 1.0494 0.5670 0.0436 1.0000 Uiso . . . . . .
H361 H -0.0592 1.1454 0.6376 0.0518 1.0000 Uiso . . . . . .
H362 H 0.0506 1.1329 0.6585 0.0526 1.0000 Uiso . . . . . .
H363 H -0.0195 1.0544 0.6623 0.0519 1.0000 Uiso . . . . . .
H373 H -0.1390 1.0651 0.5641 0.0587 1.0000 Uiso . . . . . .
H372 H -0.1015 0.9723 0.5881 0.0592 1.0000 Uiso . . . . . .
H371 H -0.0810 1.0004 0.5367 0.0587 1.0000 Uiso . . . . . .
H381 H -0.0193 1.1865 0.5575 0.0634 1.0000 Uiso . . . . . .
H382 H 0.0872 1.1695 0.5777 0.0631 1.0000 Uiso . . . . . .
H383 H 0.0360 1.1189 0.5305 0.0631 1.0000 Uiso . . . . . .
H433 H 0.7148 0.7988 0.8643 0.0607 1.0000 Uiso . . . . . .
H432 H 0.6164 0.8449 0.8476 0.0610 1.0000 Uiso . . . . . .
H431 H 0.6239 0.7432 0.8624 0.0611 1.0000 Uiso . . . . . .
H441 H 0.7628 0.8397 0.7864 0.0582 1.0000 Uiso . . . . . .
H442 H 0.6676 0.8921 0.7731 0.0588 1.0000 Uiso . . . . . .
H443 H 0.6927 0.8205 0.7367 0.0589 1.0000 Uiso . . . . . .
H453 H 0.7666 0.6809 0.8113 0.0667 1.0000 Uiso . . . . . .
H452 H 0.6710 0.6301 0.8091 0.0673 1.0000 Uiso . . . . . .
H451 H 0.7024 0.6579 0.7612 0.0673 1.0000 Uiso . . . . . .
H501 H 0.2915 0.6492 0.9125 0.0375 1.0000 Uiso . . . . . .
H502 H 0.3607 0.6146 0.8807 0.0378 1.0000 Uiso . . . . . .
H503 H 0.2516 0.6175 0.8598 0.0381 1.0000 Uiso . . . . . .
H513 H 0.2055 0.7939 0.8933 0.0446 1.0000 Uiso . . . . . .
H512 H 0.2275 0.8540 0.8507 0.0448 1.0000 Uiso . . . . . .
H511 H 0.1699 0.7643 0.8390 0.0445 1.0000 Uiso . . . . . .
H523 H 0.3848 0.7903 0.9282 0.0384 1.0000 Uiso . . . . . .
H522 H 0.3965 0.8514 0.8861 0.0381 1.0000 Uiso . . . . . .
H521 H 0.4537 0.7621 0.8958 0.0379 1.0000 Uiso . . . . . .
H571 H -0.0780 0.3800 0.5540 0.0419 1.0000 Uiso . . . . . .
H572 H -0.0391 0.4671 0.5337 0.0423 1.0000 Uiso . . . . . .
H573 H 0.0260 0.3826 0.5432 0.0412 1.0000 Uiso . . . . . .
H581 H -0.0127 0.3278 0.6368 0.0451 1.0000 Uiso . . . . . .
H582 H 0.0633 0.3860 0.6721 0.0458 1.0000 Uiso . . . . . .
H583 H 0.0924 0.3326 0.6291 0.0455 1.0000 Uiso . . . . . .
H593 H -0.1167 0.4651 0.6226 0.0419 1.0000 Uiso . . . . . .
H592 H -0.0389 0.5211 0.6564 0.0416 1.0000 Uiso . . . . . .
H591 H -0.0797 0.5528 0.6038 0.0419 1.0000 Uiso . . . . . .
H643 H 0.2480 0.3465 0.4728 0.0442 1.0000 Uiso . . . . . .
H642 H 0.2260 0.3535 0.5246 0.0440 1.0000 Uiso . . . . . .
H641 H 0.1772 0.4202 0.4837 0.0440 1.0000 Uiso . . . . . .
H651 H 0.3489 0.4668 0.4450 0.0520 1.0000 Uiso . . . . . .
H652 H 0.3824 0.5486 0.4787 0.0519 1.0000 Uiso . . . . . .
H653 H 0.2739 0.5364 0.4546 0.0515 1.0000 Uiso . . . . . .
H663 H 0.4242 0.3609 0.5084 0.0488 1.0000 Uiso . . . . . .
H662 H 0.4585 0.4393 0.5450 0.0487 1.0000 Uiso . . . . . .
H661 H 0.3979 0.3623 0.5599 0.0497 1.0000 Uiso . . . . . .
H671 H 0.8058 0.6301 0.6767 0.0455 1.0000 Uiso . . . . . .
H681 H 0.6696 0.6695 0.6200 0.0545 1.0000 Uiso . . . . . .
H691 H 0.6406 0.8163 0.5988 0.0578 1.0000 Uiso . . . . . .
H701 H 0.7490 0.9244 0.6322 0.0561 1.0000 Uiso . . . . . .
H711 H 0.8831 0.8858 0.6887 0.0473 1.0000 Uiso . . . . . .
H731 H 0.9962 0.7589 0.7207 0.0842 1.0000 Uiso . . . . . .
H732 H 0.9352 0.7428 0.7585 0.0847 1.0000 Uiso . . . . . .
H733 H 0.9546 0.6665 0.7244 0.0852 1.0000 Uiso . . . . . .

loop_
_atom_site_aniso_label
_atom_site_aniso_U_11
_atom_site_aniso_U_22
_atom_site_aniso_U_33
_atom_site_aniso_U_23
_atom_site_aniso_U_13
_atom_site_aniso_U_12
C1 0.0183(8) 0.0135(8) 0.0216(9) 0.0036(7) 0.0058(7) 0.0004(6)
C2 0.0210(9) 0.0183(9) 0.0223(9) 0.0004(7) 0.0036(7) 0.0040(7)
C3 0.0514(15) 0.0270(11) 0.0543(16) 0.0180(11) 0.0242(13) 0.0191(11)
C4 0.0211(10) 0.0413(13) 0.0495(15) -0.0135(11) -0.0037(10) 0.0069(9)
C5 0.0344(12) 0.0415(13) 0.0279(11) -0.0064(9) 0.0071(9) 0.0155(10)
C6 0.0153(8) 0.0160(8) 0.0194(8) 0.0037(7) 0.0023(7) 0.0034(6)
C7 0.0205(9) 0.0165(8) 0.0200(9) 0.0015(7) 0.0035(7) -0.0012(7)
C8 0.0299(10) 0.0280(10) 0.0206(9) 0.0010(8) 0.0091(8) -0.0047(8)
C9 0.0378(12) 0.0215(10) 0.0414(13) 0.0142(9) 0.0134(10) 0.0068(9)
C10 0.0269(10) 0.0342(11) 0.0279(10) -0.0049(9) 0.0070(8) -0.0125(9)
C11 0.0163(8) 0.0141(8) 0.0200(9) -0.0021(7) 0.0033(7) -0.0020(6)
C12 0.0218(9) 0.0176(8) 0.0189(9) -0.0024(7) 0.0034(7) 0.0014(7)
C13 0.0311(11) 0.0190(9) 0.0352(11) -0.0100(8) 0.0019(9) -0.0016(8)
C14 0.0549(15) 0.0263(11) 0.0263(11) -0.0016(9) 0.0200(10) 0.0035(10)
C15 0.0278(11) 0.0375(12) 0.0305(11) -0.0088(9) 0.0022(9) 0.0149(9)
C16 0.0185(8) 0.0139(8) 0.0202(9) -0.0024(7) 0.0039(7) -0.0015(7)
C17 0.0186(9) 0.0176(8) 0.0230(9) 0.0028(7) 0.0010(7) -0.0033(7)
C18 0.0227(10) 0.0310(11) 0.0332(11) 0.0024(9) 0.0103(8) -0.0041(8)
C19 0.0268(10) 0.0265(10) 0.0283(11) -0.0022(8) 0.0004(8) -0.0083(8)
C20 0.0270(10) 0.0223(10) 0.0379(12) 0.0119(9) -0.0021(9) -0.0084(8)
C21 0.0162(8) 0.0200(9) 0.0130(8) 0.0004(6) 0.0026(6) 0.0005(6)
C22 0.0157(8) 0.0248(9) 0.0192(9) 0.0015(7) -0.0009(7) -0.0012(7)
C23 0.0202(10) 0.0522(15) 0.0413(13) 0.0182(11) -0.0010(9) -0.0099(10)
C24 0.0278(11) 0.0704(18) 0.0206(10) -0.0050(11) -0.0029(9) -0.0025(11)
C25 0.0221(11) 0.0369(13) 0.0649(18) -0.0031(12) -0.0072(11) 0.0094(10)
C26 0.0138(8) 0.0201(9) 0.0146(8) -0.0002(6) 0.0003(6) -0.0000(6)
C27 0.0184(9) 0.0192(9) 0.0155(8) 0.0005(6) 0.0031(7) 0.0018(7)
C28 0.0259(10) 0.0353(11) 0.0287(10) 0.0058(9) 0.0124(8) 0.0096(9)
C29 0.0313(10) 0.0265(10) 0.0169(9) -0.0019(7) 0.0027(8) -0.0050(8)
C30 0.0334(11) 0.0227(10) 0.0194(9) 0.0025(7) 0.0069(8) -0.0012(8)
C31 0.0197(9) 0.0240(9) 0.0226(9) 0.0019(7) 0.0085(7) 0.0016(7)
C32 0.0271(10) 0.0270(10) 0.0297(11) 0.0026(8) 0.0040(8) -0.0029(8)
C33 0.0177(9) 0.0259(10) 0.0214(9) 0.0018(7) 0.0064(7) -0.0005(7)
C34 0.0328(11) 0.0308(11) 0.0257(10) -0.0012(8) 0.0089(9) 0.0042(9)
C35 0.0278(10) 0.0181(9) 0.0263(10) -0.0010(7) 0.0166(8) -0.0008(7)
C36 0.0252(11) 0.0519(16) 0.0492(15) -0.0055(12) 0.0105(11) -0.0003(10)
C37 0.0174(8) 0.0184(8) 0.0222(9) -0.0006(7) 0.0083(7) 0.0004(7)
C38 0.0203(9) 0.0292(10) 0.0290(11) -0.0006(8) 0.0034(8) -0.0015(8)
C39 0.0183(9) 0.0252(10) 0.0248(9) -0.0034(8) 0.0058(7) 0.0007(7)
C40 0.0303(11) 0.0318(11) 0.0299(11) -0.0013(9) 0.0118(9) -0.0045(9)
C41 0.0161(8) 0.0251(9) 0.0206(9) -0.0016(7) 0.0057(7) -0.0025(7)
C42 0.0307(11) 0.0297(11) 0.0358(12) -0.0003(9) 0.0081(9) 0.0057(9)
C43 0.0446(15) 0.0665(19) 0.0355(13) 0.0141(13) 0.0176(11) 0.0125(14)
C44 0.0478(15) 0.0544(16) 0.0396(14) -0.0067(12) 0.0208(12) -0.0102(13)
C45 0.0517(15) 0.0285(11) 0.0430(14) 0.0049(10) 0.0255(12) 0.0024(10)
C46 0.0368(13) 0.0409(13) 0.0319(12) 0.0043(9) 0.0201(10) 0.0035(10)
C47 0.0560(16) 0.0298(12) 0.0407(13) -0.0036(10) 0.0267(12) -0.0045(11)
C48 0.0686(19) 0.0367(14) 0.0483(15) 0.0140(12) 0.0336(14) 0.0169(13)
C49 0.0477(17) 0.076(2) 0.0468(17) 0.0125(15) 0.0144(14) 0.0099(15)
O1 0.0247(7) 0.0331(8) 0.0192(7) 0.0011(6) -0.0000(5) 0.0108(6)
O2 0.0209(7) 0.0157(6) 0.0301(7) -0.0032(5) 0.0022(5) 0.0027(5)
O3 0.0297(7) 0.0271(7) 0.0168(6) 0.0043(5) 0.0018(5) -0.0041(6)
O4 0.0286(7) 0.0156(6) 0.0264(7) -0.0005(5) 0.0090(6) -0.0045(5)
O5 0.0196(6) 0.0283(7) 0.0171(6) -0.0060(5) 0.0016(5) 0.0014(5)
O6 0.0246(7) 0.0149(6) 0.0213(6) -0.0011(5) 0.0044(5) 0.0040(5)
O7 0.0182(6) 0.0202(6) 0.0216(7) -0.0001(5) -0.0008(5) -0.0041(5)
O8 0.0206(6) 0.0144(6) 0.0349(8) 0.0046(5) 0.0073(6) -0.0004(5)
O9 0.0195(7) 0.0210(7) 0.0326(8) 0.0060(6) -0.0029(6) 0.0013(5)
O10 0.0209(7) 0.0205(7) 0.0272(7) -0.0069(5) -0.0014(5) -0.0009(5)
O11 0.0335(8) 0.0212(7) 0.0179(6) -0.0048(5) 0.0085(6) -0.0023(6)
O12 0.0344(8) 0.0226(7) 0.0188(6) 0.0058(5) 0.0090(6) 0.0046(6)
O13 0.0175(6) 0.0253(7) 0.0200(6) 0.0059(5) 0.0050(5) 0.0028(5)
O14 0.0176(6) 0.0279(7) 0.0188(6) 0.0057(5) 0.0041(5) 0.0033(5)
O15 0.0259(7) 0.0139(6) 0.0297(7) 0.0002(5) 0.0150(6) 0.0003(5)
O16 0.0185(6) 0.0144(6) 0.0274(7) -0.0001(5) 0.0099(5) -0.0010(5)
O17 0.0173(6) 0.0280(7) 0.0196(6) -0.0071(5) 0.0043(5) -0.0026(5)
O18 0.0174(6) 0.0265(7) 0.0184(6) -0.0068(5) 0.0039(5) -0.0042(5)
Cu1 0.01769(13) 0.01049(12) 0.02193(14) -0.00045(10) 0.00538(11) -0.00052(9)
Cu2 0.01769(14) 0.02116(14) 0.01420(13) 0.00356(10) 0.00134(10) 0.00288(10)
Cu3 0.01719(13) 0.01779(14) 0.01576(13) 0.00409(10) 0.00179(10) 0.00212(10)
Cu4 0.01795(14) 0.01835(14) 0.01554(13) -0.00476(10) 0.00229(10) -0.00258(10)
Cu5 0.01539(13) 0.01787(13) 0.01495(13) -0.00328(10) 0.00147(10) -0.00229(10)
Cu6 0.01742(13) 0.01060(12) 0.02001(14) 0.00068(9) 0.00536(10) -0.00012(9)

loop_
_atom_type_symbol
_atom_type_scat_dispersion_real
_atom_type_scat_dispersion_imag
_atom_type_scat_Cromer_Mann_a1
_atom_type_scat_Cromer_Mann_b1
_atom_type_scat_Cromer_Mann_a2
_atom_type_scat_Cromer_Mann_b2
_atom_type_scat_Cromer_Mann_a3
_atom_type_scat_Cromer_Mann_b3
_atom_type_scat_Cromer_Mann_a4
_atom_type_scat_Cromer_Mann_b4
_atom_type_scat_Cromer_Mann_c
_atom_type_scat_source
Cu -1.9646 0.5888 13.3380 3.5828 7.1676 0.2470 5.6158 11.3966 1.6735 64.8126 1.1910 'International Tables Vol C 4.2.6.8 and 6.1.1.4'
C 0.0181 0.0091 2.3100 20.8439 1.0200 10.2075 1.5886 0.5687 0.8650 51.6512 0.2156 'International Tables Vol C 4.2.6.8 and 6.1.1.4'
O 0.0492 0.0322 3.0485 13.2771 2.2868 5.7011 1.5463 0.3239 0.8670 32.9089 0.2508 'International Tables Vol C 4.2.6.8 and 6.1.1.4'
H 0.0000 0.0000 0.4930 10.5109 0.3229 26.1257 0.1402 3.1424 0.0408 57.7998 0.0030 'International Tables Vol C 4.2.6.8 and 6.1.1.4'

loop_
_geom_angle_atom_site_label_1
_geom_angle_site_symmetry_1
_geom_angle_atom_site_label_2
_geom_angle_site_symmetry_2
_geom_angle_atom_site_label_3
_geom_angle_site_symmetry_3
_geom_angle
_geom_angle_publ_flag
C2 . C1 . O1 . 117.64(17) yes
C2 . C1 . O2 . 117.13(16) yes
O1 . C1 . O2 . 125.21(17) yes
C2 . C1 . Cu2 . 148.19(13) yes
O1 . C1 . Cu2 . 31.91(9) yes
O2 . C1 . Cu2 . 93.82(11) yes
C1 . C2 . C3 . 106.14(16) yes
C1 . C2 . C4 . 110.05(16) yes
C3 . C2 . C4 . 109.3(2) yes
C1 . C2 . C5 . 110.68(16) yes
C3 . C2 . C5 . 110.14(19) yes
C4 . C2 . C5 . 110.41(19) yes
C2 . C3 . H381 . 110.8 no
C2 . C3 . H382 . 110.8 no
H381 . C3 . H382 . 106.8 no
C2 . C3 . H383 . 111.6 no
H381 . C3 . H383 . 108.8 no
H382 . C3 . H383 . 107.8 no
C2 . C4 . H373 . 109.9 no
C2 . C4 . H372 . 109.0 no
H373 . C4 . H372 . 108.2 no
C2 . C4 . H371 . 110.5 no
H373 . C4 . H371 . 109.5 no
H372 . C4 . H371 . 109.6 no
C2 . C5 . H361 . 109.9 no
C2 . C5 . H362 . 111.6 no
H361 . C5 . H362 . 108.6 no
C2 . C5 . H363 . 109.6 no
H361 . C5 . H363 . 108.5 no
H362 . C5 . H363 . 108.5 no
C7 . C6 . O3 . 117.25(16) yes
C7 . C6 . O4 . 117.77(16) yes
O3 . C6 . O4 . 124.95(17) yes
C7 . C6 . Cu1 . 148.90(13) yes
O3 . C6 . Cu1 . 93.15(11) yes
O4 . C6 . Cu1 . 32.12(8) yes
C6 . C7 . C8 . 110.41(15) yes
C6 . C7 . C9 . 106.75(16) yes
C8 . C7 . C9 . 110.03(17) yes
C6 . C7 . C10 . 109.81(16) yes
C8 . C7 . C10 . 109.88(16) yes
C9 . C7 . C10 . 109.92(17) yes
C7 . C8 . H293 . 110.6 no
C7 . C8 . H292 . 110.6 no
H293 . C8 . H292 . 107.6 no
C7 . C8 . H291 . 110.1 no
H293 . C8 . H291 . 109.9 no
H292 . C8 . H291 . 108.0 no
C7 . C9 . H301 . 108.9 no
C7 . C9 . H302 . 110.9 no
H301 . C9 . H302 . 109.3 no
C7 . C9 . H303 . 111.5 no
H301 . C9 . H303 . 108.6 no
H302 . C9 . H303 . 107.5 no
C7 . C10 . H313 . 109.7 no
C7 . C10 . H312 . 110.5 no
H313 . C10 . H312 . 110.4 no
C7 . C10 . H311 . 110.1 no
H313 . C10 . H311 . 108.3 no
H312 . C10 . H311 . 107.7 no
C12 . C11 . O5 . 118.34(16) yes
C12 . C11 . O6 . 116.26(16) yes
O5 . C11 . O6 . 125.38(17) yes
C12 . C11 . Cu5 . 149.08(12) yes
O5 . C11 . Cu5 . 33.63(8) yes
O6 . C11 . Cu5 . 92.82(11) yes
C11 . C12 . C13 . 106.75(16) yes
C11 . C12 . C14 . 108.88(16) yes
C13 . C12 . C14 . 109.45(18) yes
C11 . C12 . C15 . 111.12(16) yes
C13 . C12 . C15 . 109.73(17) yes
C14 . C12 . C15 . 110.81(18) yes
C12 . C13 . H643 . 110.3 no
C12 . C13 . H642 . 109.6 no
H643 . C13 . H642 . 108.2 no
C12 . C13 . H641 . 111.2 no
H643 . C13 . H641 . 109.3 no
H642 . C13 . H641 . 108.2 no
C12 . C14 . H651 . 110.0 no
C12 . C14 . H652 . 109.7 no
H651 . C14 . H652 . 108.8 no
C12 . C14 . H653 . 109.9 no
H651 . C14 . H653 . 109.5 no
H652 . C14 . H653 . 109.0 no
C12 . C15 . H663 . 110.1 no
C12 . C15 . H662 . 109.9 no
H663 . C15 . H662 . 108.1 no
C12 . C15 . H661 . 111.6 no
H663 . C15 . H661 . 109.4 no
H662 . C15 . H661 . 107.7 no
C17 . C16 . O7 . 118.63(16) yes
C17 . C16 . O8 . 116.13(16) yes
O7 . C16 . O8 . 125.23(17) yes
C16 . C17 . C18 . 107.44(15) yes
C16 . C17 . C19 . 108.13(16) yes
C18 . C17 . C19 . 110.17(17) yes
C16 . C17 . C20 . 111.00(16) yes
C18 . C17 . C20 . 110.17(17) yes
C19 . C17 . C20 . 109.88(17) yes
C17 . C18 . H593 . 110.0 no
C17 . C18 . H592 . 110.4 no
H593 . C18 . H592 . 108.3 no
C17 . C18 . H591 . 111.8 no
H593 . C18 . H591 . 108.8 no
H592 . C18 . H591 . 107.5 no
C17 . C19 . H571 . 107.5 no
C17 . C19 . H572 . 109.7 no
H571 . C19 . H572 . 109.4 no
C17 . C19 . H573 . 110.5 no
H571 . C19 . H573 . 111.5 no
H572 . C19 . H573 . 108.1 no
C17 . C20 . H581 . 109.3 no
C17 . C20 . H582 . 110.1 no
H581 . C20 . H582 . 109.5 no
C17 . C20 . H583 . 110.8 no
H581 . C20 . H583 . 108.1 no
H582 . C20 . H583 . 109.0 no
C22 . C21 . O9 . 116.96(16) yes
C22 . C21 . O10 . 117.95(16) yes
O9 . C21 . O10 . 125.08(17) yes
C22 . C21 . Cu4 . 150.16(12) yes
O9 . C21 . Cu4 . 92.67(11) yes
O10 . C21 . Cu4 . 32.52(8) yes
C21 . C22 . C23 . 109.52(16) yes
C21 . C22 . C24 . 106.75(16) yes
C23 . C22 . C24 . 109.3(2) yes
C21 . C22 . C25 . 111.03(17) yes
C23 . C22 . C25 . 110.0(2) yes
C24 . C22 . C25 . 110.3(2) yes
C22 . C23 . H441 . 109.6 no
C22 . C23 . H442 . 110.6 no
H441 . C23 . H442 . 108.8 no
C22 . C23 . H443 . 109.8 no
H441 . C23 . H443 . 109.1 no
H442 . C23 . H443 . 108.9 no
C22 . C24 . H433 . 110.8 no
C22 . C24 . H432 . 110.9 no
H433 . C24 . H432 . 109.0 no
C22 . C24 . H431 . 109.2 no
H433 . C24 . H431 . 107.6 no
H432 . C24 . H431 . 109.2 no
C22 . C25 . H453 . 110.7 no
C22 . C25 . H452 . 109.2 no
H453 . C25 . H452 . 108.7 no
C22 . C25 . H451 . 111.2 no
H453 . C25 . H451 . 108.4 no
H452 . C25 . H451 . 108.5 no
C27 . C26 . O11 . 118.39(16) yes
C27 . C26 . O12 . 116.31(16) yes
O11 . C26 . O12 . 125.30(18) yes
C27 . C26 . Cu3 . 147.22(12) yes
O11 . C26 . Cu3 . 94.20(11) yes
O12 . C26 . Cu3 . 31.25(9) yes
C26 . C27 . C28 . 108.44(15) yes
C26 . C27 . C29 . 106.65(15) yes
C28 . C27 . C29 . 109.76(17) yes
C26 . C27 . C30 . 111.28(15) yes
C28 . C27 . C30 . 110.28(17) yes
C29 . C27 . C30 . 110.35(16) yes
C27 . C28 . H513 . 110.5 no
C27 . C28 . H512 . 109.4 no
H513 . C28 . H512 . 109.7 no
C27 . C28 . H511 . 109.4 no
H513 . C28 . H511 . 109.2 no
H512 . C28 . H511 . 108.5 no
C27 . C29 . H523 . 110.2 no
C27 . C29 . H522 . 110.1 no
H523 . C29 . H522 . 107.5 no
C27 . C29 . H521 . 111.7 no
H523 . C29 . H521 . 108.4 no
H522 . C29 . H521 . 108.9 no
C27 . C30 . H501 . 109.6 no
C27 . C30 . H502 . 111.2 no
H501 . C30 . H502 . 109.4 no
C27 . C30 . H503 . 110.7 no
H501 . C30 . H503 . 107.7 no
H502 . C30 . H503 . 108.3 no
C32 . C31 . O13 . 112.05(16) yes
C32 . C31 . H161 . 109.2 no
O13 . C31 . H161 . 110.3 no
C32 . C31 . H162 . 109.5 no
O13 . C31 . H162 . 107.7 no
H161 . C31 . H162 . 107.9 no
C31 . C32 . H173 . 110.4 no
C31 . C32 . H172 . 109.0 no
H173 . C32 . H172 . 109.8 no
C31 . C32 . H171 . 109.8 no
H173 . C32 . H171 . 109.9 no
H172 . C32 . H171 . 107.9 no
C34 . C33 . O14 . 112.22(16) yes
C34 . C33 . H131 . 109.9 no
O14 . C33 . H131 . 108.0 no
C34 . C33 . H132 . 107.6 no
O14 . C33 . H132 . 109.7 no
H131 . C33 . H132 . 109.5 no
C33 . C34 . H143 . 110.1 no
C33 . C34 . H142 . 109.8 no
H143 . C34 . H142 . 109.8 no
C33 . C34 . H141 . 110.4 no
H143 . C34 . H141 . 109.4 no
H142 . C34 . H141 . 107.3 no
C36 . C35 . O15 . 112.16(19) yes
C36 . C35 . H231 . 107.8 no
O15 . C35 . H231 . 109.5 no
C36 . C35 . H232 . 109.0 no
O15 . C35 . H232 . 109.5 no
H231 . C35 . H232 . 108.9 no
C35 . C36 . H241 . 112.5 no
C35 . C36 . H242 . 110.9 no
H241 . C36 . H242 . 107.9 no
C35 . C36 . H243 . 110.9 no
H241 . C36 . H243 . 108.1 no
H242 . C36 . H243 . 106.3 no
C38 . C37 . O16 . 111.94(16) yes
C38 . C37 . H201 . 108.4 no
O16 . C37 . H201 . 108.9 no
C38 . C37 . H202 . 108.7 no
O16 . C37 . H202 . 109.0 no
H201 . C37 . H202 . 109.9 no
C37 . C38 . H211 . 110.5 no
C37 . C38 . H212 . 110.9 no
H211 . C38 . H212 . 108.6 no
C37 . C38 . H213 . 110.6 no
H211 . C38 . H213 . 107.7 no
H212 . C38 . H213 . 108.4 no
C40 . C39 . O17 . 112.01(17) yes
C40 . C39 . H51 . 109.6 no
O17 . C39 . H51 . 108.5 no
C40 . C39 . H52 . 109.0 no
O17 . C39 . H52 . 109.0 no
H51 . C39 . H52 . 108.7 no
C39 . C40 . H63 . 110.0 no
C39 . C40 . H62 . 109.3 no
H63 . C40 . H62 . 110.4 no
C39 . C40 . H61 . 109.7 no
H63 . C40 . H61 . 109.6 no
H62 . C40 . H61 . 107.8 no
C42 . C41 . O18 . 112.40(16) yes
C42 . C41 . H81 . 109.9 no
O18 . C41 . H81 . 110.1 no
C42 . C41 . H82 . 109.3 no
O18 . C41 . H82 . 107.0 no
H81 . C41 . H82 . 108.1 no
C41 . C42 . H93 . 109.7 no
C41 . C42 . H92 . 109.5 no
H93 . C42 . H92 . 109.8 no
C41 . C42 . H91 . 110.7 no
H93 . C42 . H91 . 109.0 no
H92 . C42 . H91 . 108.1 no
C44 . C43 . C48 . 119.5(3) yes
C44 . C43 . H691 . 120.0 no
C48 . C43 . H691 . 120.4 no
C43 . C44 . C45 . 120.0(3) yes
C43 . C44 . H681 . 119.2 no
C45 . C44 . H681 . 120.8 no
C44 . C45 . C46 . 121.0(2) yes
C44 . C45 . H671 . 119.9 no
C46 . C45 . H671 . 119.1 no
C45 . C46 . C47 . 117.9(3) yes
C45 . C46 . C49 . 120.6(2) yes
C47 . C46 . C49 . 121.5(3) yes
C46 . C47 . C48 . 121.1(3) yes
C46 . C47 . H711 . 118.8 no
C48 . C47 . H711 . 120.0 no
C47 . C48 . C43 . 120.4(2) yes
C47 . C48 . H701 . 119.7 no
C43 . C48 . H701 . 119.8 no
C46 . C49 . H731 . 110.6 no
C46 . C49 . H732 . 112.0 no
H731 . C49 . H732 . 108.6 no
C46 . C49 . H733 . 109.9 no
H731 . C49 . H733 . 107.6 no
H732 . C49 . H733 . 108.0 no
C1 . O1 . Cu2 . 127.92(13) yes
C1 . O2 . Cu1 . 129.16(13) yes
C6 . O3 . Cu2 . 129.86(13) yes
C6 . O4 . Cu1 . 127.53(13) yes
C11 . O5 . Cu5 . 125.12(12) yes
C11 . O6 . Cu6 . 132.69(12) yes
C16 . O7 . Cu5 . 128.65(12) yes
C16 . O8 . Cu6 . 128.72(13) yes
C21 . O9 . Cu3 . 132.01(13) yes
C21 . O10 . Cu4 . 126.93(12) yes
C26 . O11 . Cu4 . 129.81(13) yes
C26 . O12 . Cu3 . 128.93(13) yes
C31 . O13 . Cu2 . 128.82(12) yes
C31 . O13 . Cu3 . 126.52(11) yes
Cu2 . O13 . Cu3 . 102.17(6) yes
C33 . O14 . Cu2 . 127.46(11) yes
C33 . O14 . Cu3 . 128.63(11) yes
Cu2 . O14 . Cu3 . 102.36(6) yes
C35 . O15 . Cu1 . 127.64(11) yes
C35 . O15 . Cu6 . 128.95(11) yes
Cu1 . O15 . Cu6 . 103.12(6) yes
C37 . O16 . Cu1 . 128.18(11) yes
C37 . O16 . Cu6 . 126.90(11) yes
Cu1 . O16 . Cu6 . 102.70(6) yes
C39 . O17 . Cu4 . 127.66(12) yes
C39 . O17 . Cu5 . 129.52(12) yes
Cu4 . O17 . Cu5 . 102.79(6) yes
C41 . O18 . Cu4 . 127.50(11) yes
C41 . O18 . Cu5 . 128.78(11) yes
Cu4 . O18 . Cu5 . 102.54(6) yes
O2 . Cu1 . O4 . 93.21(6) yes
O2 . Cu1 . O15 . 164.32(6) yes
O4 . Cu1 . O15 . 93.82(6) yes
O2 . Cu1 . O16 . 96.86(6) yes
O4 . Cu1 . O16 . 169.64(6) yes
O15 . Cu1 . O16 . 77.03(6) yes
O2 . Cu1 . C6 . 85.04(5) yes
O4 . Cu1 . C6 . 20.35(6) yes
O15 . Cu1 . C6 . 105.91(5) yes
O16 . Cu1 . C6 . 158.91(6) yes
O2 . Cu1 . Cu2 . 77.93(4) yes
O4 . Cu1 . Cu2 . 78.85(4) yes
O15 . Cu1 . Cu2 . 117.21(5) yes
O16 . Cu1 . Cu2 . 100.84(4) yes
C6 . Cu1 . Cu2 . 58.89(4) yes
O2 . Cu1 . Cu6 . 133.05(4) yes
O4 . Cu1 . Cu6 . 132.21(4) yes
O15 . Cu1 . Cu6 . 38.40(4) yes
O16 . Cu1 . Cu6 . 38.76(4) yes
C6 . Cu1 . Cu6 . 141.61(4) yes
Cu2 . Cu1 . Cu6 . 116.702(11) yes
Cu1 . Cu2 . O1 . 78.42(4) yes
Cu1 . Cu2 . O3 . 77.57(4) yes
O1 . Cu2 . O3 . 92.90(6) yes
Cu1 . Cu2 . O13 . 108.22(4) yes
O1 . Cu2 . O13 . 170.33(6) yes
O3 . Cu2 . O13 . 95.40(6) yes
Cu1 . Cu2 . O14 . 110.23(4) yes
O1 . Cu2 . O14 . 94.14(6) yes
O3 . Cu2 . O14 . 170.43(6) yes
O13 . Cu2 . O14 . 77.07(6) yes
Cu1 . Cu2 . C1 . 58.73(4) yes
O1 . Cu2 . C1 . 20.16(6) yes
O3 . Cu2 . C1 . 84.37(6) yes
O13 . Cu2 . C1 . 166.74(6) yes
O14 . Cu2 . C1 . 104.33(5) yes
Cu1 . Cu2 . Cu3 . 120.611(12) yes
O1 . Cu2 . Cu3 . 131.79(5) yes
O3 . Cu2 . Cu3 . 132.54(5) yes
O13 . Cu2 . Cu3 . 38.84(4) yes
O14 . Cu2 . Cu3 . 38.94(4) yes
C1 . Cu2 . Cu3 . 143.10(4) yes
Cu2 . Cu3 . O9 . 132.61(5) yes
Cu2 . Cu3 . O12 . 130.74(5) yes
O9 . Cu3 . O12 . 93.70(6) yes
Cu2 . Cu3 . O14 . 38.69(4) yes
O9 . Cu3 . O14 . 170.23(6) yes
O12 . Cu3 . O14 . 93.41(6) yes
Cu2 . Cu3 . O13 . 38.99(4) yes
O9 . Cu3 . O13 . 95.36(6) yes
O12 . Cu3 . O13 . 169.38(6) yes
O14 . Cu3 . O13 . 76.97(6) yes
Cu2 . Cu3 . C26 . 140.16(4) yes
O9 . Cu3 . C26 . 87.23(6) yes
O12 . Cu3 . C26 . 19.82(6) yes
O14 . Cu3 . C26 . 101.64(5) yes
O13 . Cu3 . C26 . 166.58(6) yes
O11 . Cu4 . O10 . 93.15(6) yes
O11 . Cu4 . O18 . 169.02(6) yes
O10 . Cu4 . O18 . 94.86(6) yes
O11 . Cu4 . O17 . 94.78(6) yes
O10 . Cu4 . O17 . 171.48(6) yes
O18 . Cu4 . O17 . 76.88(6) yes
O11 . Cu4 . C21 . 87.63(6) yes
O10 . Cu4 . C21 . 20.55(5) yes
O18 . Cu4 . C21 . 102.43(5) yes
O17 . Cu4 . C21 . 163.19(6) yes
O11 . Cu4 . Cu5 . 131.85(4) yes
O10 . Cu4 . Cu5 . 132.99(4) yes
O18 . Cu4 . Cu5 . 38.75(4) yes
O17 . Cu4 . Cu5 . 38.55(4) yes
C21 . Cu4 . Cu5 . 140.29(4) yes
Cu4 . Cu5 . O7 . 131.72(4) yes
Cu4 . Cu5 . O5 . 133.60(4) yes
O7 . Cu5 . O5 . 92.59(6) yes
Cu4 . Cu5 . C11 . 146.36(4) yes
O7 . Cu5 . C11 . 81.80(5) yes
O5 . Cu5 . C11 . 21.25(5) yes
Cu4 . Cu5 . O18 . 38.71(4) yes
O7 . Cu5 . O18 . 166.42(6) yes
O5 . Cu5 . O18 . 95.09(6) yes
C11 . Cu5 . O18 . 108.89(5) yes
Cu4 . Cu5 . O17 . 38.66(4) yes
O7 . Cu5 . O17 . 95.56(6) yes
O5 . Cu5 . O17 . 171.85(6) yes
C11 . Cu5 . O17 . 161.40(6) yes
O18 . Cu5 . O17 . 76.96(6) yes
Cu4 . Cu5 . Cu6 . 118.544(11) yes
O7 . Cu5 . Cu6 . 76.79(4) yes
O5 . Cu5 . Cu6 . 79.45(4) yes
C11 . Cu5 . Cu6 . 59.21(4) yes
O18 . Cu5 . Cu6 . 115.64(4) yes
O17 . Cu5 . Cu6 . 102.22(4) yes
Cu5 . Cu6 . Cu1 . 122.321(11) yes
Cu5 . Cu6 . O6 . 74.39(4) yes
Cu1 . Cu6 . O6 . 132.58(4) yes
Cu5 . Cu6 . O8 . 76.64(4) yes
Cu1 . Cu6 . O8 . 132.04(4) yes
O6 . Cu6 . O8 . 93.44(6) yes
Cu5 . Cu6 . O16 . 113.27(4) yes
Cu1 . Cu6 . O16 . 38.55(4) yes
O6 . Cu6 . O16 . 170.23(6) yes
O8 . Cu6 . O16 . 94.30(6) yes
Cu5 . Cu6 . O15 . 112.77(5) yes
Cu1 . Cu6 . O15 . 38.48(4) yes
O6 . Cu6 . O15 . 94.68(6) yes
O8 . Cu6 . O15 . 168.99(6) yes
O16 . Cu6 . O15 . 76.90(6) yes

loop_
_geom_bond_atom_site_label_1
_geom_bond_site_symmetry_1
_geom_bond_atom_site_label_2
_geom_bond_site_symmetry_2
_geom_bond_distance
_geom_bond_publ_flag
C1 . C2 . 1.531(2) yes
C1 . O1 . 1.258(2) yes
C1 . O2 . 1.255(2) yes
C1 . Cu2 . 2.8777(18) yes
C2 . C3 . 1.527(3) yes
C2 . C4 . 1.526(3) yes
C2 . C5 . 1.525(3) yes
C3 . H381 . 0.970 no
C3 . H382 . 0.973 no
C3 . H383 . 0.997 no
C4 . H373 . 0.983 no
C4 . H372 . 1.000 no
C4 . H371 . 0.977 no
C5 . H361 . 0.993 no
C5 . H362 . 0.974 no
C5 . H363 . 0.978 no
C6 . C7 . 1.524(2) yes
C6 . O3 . 1.260(2) yes
C6 . O4 . 1.260(2) yes
C6 . Cu1 . 2.8735(18) yes
C7 . C8 . 1.529(3) yes
C7 . C9 . 1.532(3) yes
C7 . C10 . 1.531(3) yes
C8 . H293 . 0.969 no
C8 . H292 . 0.985 no
C8 . H291 . 0.960 no
C9 . H301 . 0.974 no
C9 . H302 . 0.973 no
C9 . H303 . 0.974 no
C10 . H313 . 0.970 no
C10 . H312 . 0.964 no
C10 . H311 . 0.988 no
C11 . C12 . 1.530(2) yes
C11 . O5 . 1.260(2) yes
C11 . O6 . 1.262(2) yes
C11 . Cu5 . 2.8422(18) yes
C12 . C13 . 1.531(3) yes
C12 . C14 . 1.535(3) yes
C12 . C15 . 1.522(3) yes
C13 . H643 . 0.972 no
C13 . H642 . 0.983 no
C13 . H641 . 0.984 no
C14 . H651 . 0.960 no
C14 . H652 . 0.983 no
C14 . H653 . 0.978 no
C15 . H663 . 0.987 no
C15 . H662 . 0.978 no
C15 . H661 . 0.972 no
C16 . C17 . 1.531(2) yes
C16 . O7 . 1.259(2) yes
C16 . O8 . 1.262(2) yes
C17 . C18 . 1.536(3) yes
C17 . C19 . 1.536(3) yes
C17 . C20 . 1.529(3) yes
C18 . H593 . 0.961 no
C18 . H592 . 0.978 no
C18 . H591 . 0.969 no
C19 . H571 . 0.972 no
C19 . H572 . 0.977 no
C19 . H573 . 0.976 no
C20 . H581 . 0.979 no
C20 . H582 . 0.976 no
C20 . H583 . 0.991 no
C21 . C22 . 1.532(2) yes
C21 . O9 . 1.258(2) yes
C21 . O10 . 1.254(2) yes
C21 . Cu4 . 2.8558(18) yes
C22 . C23 . 1.525(3) yes
C22 . C24 . 1.529(3) yes
C22 . C25 . 1.522(3) yes
C23 . H441 . 0.963 no
C23 . H442 . 0.973 no
C23 . H443 . 0.990 no
C24 . H433 . 0.958 no
C24 . H432 . 0.978 no
C24 . H431 . 0.977 no
C25 . H453 . 0.965 no
C25 . H452 . 0.980 no
C25 . H451 . 0.977 no
C26 . C27 . 1.530(3) yes
C26 . O11 . 1.254(2) yes
C26 . O12 . 1.254(2) yes
C26 . Cu3 . 2.8781(19) yes
C27 . C28 . 1.531(3) yes
C27 . C29 . 1.535(3) yes
C27 . C30 . 1.524(3) yes
C28 . H513 . 0.975 no
C28 . H512 . 0.988 no
C28 . H511 . 0.976 no
C29 . H523 . 0.955 no
C29 . H522 . 0.972 no
C29 . H521 . 0.972 no
C30 . H501 . 0.970 no
C30 . H502 . 0.971 no
C30 . H503 . 0.975 no
C31 . C32 . 1.516(3) yes
C31 . O13 . 1.422(2) yes
C31 . H161 . 0.998 no
C31 . H162 . 0.993 no
C32 . H173 . 0.967 no
C32 . H172 . 0.963 no
C32 . H171 . 0.982 no
C33 . C34 . 1.510(3) yes
C33 . O14 . 1.422(2) yes
C33 . H131 . 0.994 no
C33 . H132 . 0.973 no
C34 . H143 . 0.970 no
C34 . H142 . 0.963 no
C34 . H141 . 0.983 no
C35 . C36 . 1.495(3) yes
C35 . O15 . 1.419(2) yes
C35 . H231 . 0.984 no
C35 . H232 . 0.995 no
C36 . H241 . 0.974 no
C36 . H242 . 0.987 no
C36 . H243 . 0.993 no
C37 . C38 . 1.507(3) yes
C37 . O16 . 1.423(2) yes
C37 . H201 . 0.988 no
C37 . H202 . 0.980 no
C38 . H211 . 0.982 no
C38 . H212 . 0.984 no
C38 . H213 . 0.968 no
C39 . C40 . 1.509(3) yes
C39 . O17 . 1.424(2) yes
C39 . H51 . 1.009 no
C39 . H52 . 0.980 no
C40 . H63 . 0.964 no
C40 . H62 . 0.964 no
C40 . H61 . 0.993 no
C41 . C42 . 1.511(3) yes
C41 . O18 . 1.420(2) yes
C41 . H81 . 1.004 no
C41 . H82 . 0.974 no
C42 . H93 . 0.974 no
C42 . H92 . 0.968 no
C42 . H91 . 0.962 no
C43 . C44 . 1.375(5) yes
C43 . C48 . 1.376(5) yes
C43 . H691 . 0.956 no
C44 . C45 . 1.397(4) yes
C44 . H681 . 0.951 no
C45 . C46 . 1.387(4) yes
C45 . H671 . 0.953 no
C46 . C47 . 1.388(3) yes
C46 . C49 . 1.501(4) yes
C47 . C48 . 1.385(4) yes
C47 . H711 . 0.949 no
C48 . H701 . 0.952 no
C49 . H731 . 0.937 no
C49 . H732 . 0.977 no
C49 . H733 . 0.966 no
O1 . Cu2 . 1.9284(14) yes
O2 . Cu1 . 1.9273(13) yes
O3 . Cu2 . 1.9192(14) yes
O4 . Cu1 . 1.9266(14) yes
O5 . Cu5 . 1.9242(13) yes
O6 . Cu6 . 1.9286(13) yes
O7 . Cu5 . 1.9337(13) yes
O8 . Cu6 . 1.9229(13) yes
O9 . Cu3 . 1.9247(14) yes
O10 . Cu4 . 1.9206(14) yes
O11 . Cu4 . 1.9294(14) yes
O12 . Cu3 . 1.9194(14) yes
O13 . Cu2 . 1.9104(13) yes
O13 . Cu3 . 1.9046(13) yes
O14 . Cu2 . 1.8997(13) yes
O14 . Cu3 . 1.9100(13) yes
O15 . Cu1 . 1.9064(13) yes
O15 . Cu6 . 1.9031(13) yes
O16 . Cu1 . 1.9061(13) yes
O16 . Cu6 . 1.9147(13) yes
O17 . Cu4 . 1.9065(13) yes
O17 . Cu5 . 1.9018(13) yes
O18 . Cu4 . 1.9067(13) yes
O18 . Cu5 . 1.9082(13) yes
Cu1 . Cu2 . 3.0075(4) yes
Cu1 . Cu6 . 2.9838(4) yes
Cu2 . Cu3 . 2.9683(4) yes
Cu4 . Cu5 . 2.9761(4) yes
Cu5 . Cu6 . 3.0828(4) yes
